data_2108619
loop_
_publ_author_name
'Li, Zihan'
'Yang, Pengpeng'
'Liu, Haodong'
'Liu, Jun'
'Zhu, Sha'
'Li, Xiaojie'
'Zhuang, Wei'
'Wu, Jinglan'
'Ying, Hanjie'

_publ_section_title
;
 Crystal forms and phase transformation of
 1,5-pentanediamine-terephthalate: a bio-based nylon 5T monomer
;
_journal_coeditor_code UM5041SUP1
_journal_issue 4
_journal_name_full 'Acta Crystallographica Section B'
_journal_page_first
;
;
_journal_paper_doi 10.1107/S2052520620006265
_journal_volume 76
_journal_year 2020
_chemical_formula_sum 'C13 H22 N2 O5'
_chemical_formula_weight 286.32
_space_group_crystal_system monoclinic
_space_group_IT_number 14
_space_group_name_Hall '-P 2ybc'
_space_group_name_H-M_alt 'P 1 21/c 1'
_atom_sites_solution_hydrogens mixed
_audit_creation_method SHELXL-2018/3
_cell_angle_alpha 90
_cell_angle_beta 96.728(2)
_cell_angle_gamma 90
_cell_formula_units_Z 4
_cell_length_a 9.8441(8)
_cell_length_b 10.8561(9)
_cell_length_c 13.5205(12)
_cell_measurement_reflns_used 2154
_cell_measurement_temperature 298(2)
_cell_measurement_theta_max 28.048
_cell_measurement_theta_min 2.413
_cell_volume 1435.0(2)
_computing_structure_refinement 'SHELXL-2018/3 (Sheldrick, 2018)'
_diffrn_ambient_temperature 298(2)
_diffrn_measured_fraction_theta_full 0.993
_diffrn_measured_fraction_theta_max 0.993
_diffrn_measurement_device_type 'CCD area detector'
_diffrn_measurement_method 'phi and omega scans'
_diffrn_radiation_type MoK\a
_diffrn_radiation_wavelength 0.71073
_diffrn_reflns_av_R_equivalents 0.0646
_diffrn_reflns_av_unetI/netI 0.0642
_diffrn_reflns_Laue_measured_fraction_full 0.993
_diffrn_reflns_Laue_measured_fraction_max 0.993
_diffrn_reflns_limit_h_max 11
_diffrn_reflns_limit_h_min -11
_diffrn_reflns_limit_k_max 12
_diffrn_reflns_limit_k_min -12
_diffrn_reflns_limit_l_max 11
_diffrn_reflns_limit_l_min -16
_diffrn_reflns_number 6997
_diffrn_reflns_point_group_measured_fraction_full 0.993
_diffrn_reflns_point_group_measured_fraction_max 0.993
_diffrn_reflns_theta_full 25.018
_diffrn_reflns_theta_max 25.018
_diffrn_reflns_theta_min 2.413
_exptl_absorpt_coefficient_mu 0.102
_exptl_absorpt_correction_T_max 0.9829
_exptl_absorpt_correction_T_min 0.9528
_exptl_absorpt_correction_type multi-scan
_exptl_absorpt_process_details sadabs
_exptl_crystal_colour colorless
_exptl_crystal_density_diffrn 1.325
_exptl_crystal_description rod-like
_exptl_crystal_F_000 616
_exptl_crystal_size_max 0.480
_exptl_crystal_size_mid 0.360
_exptl_crystal_size_min 0.170
_refine_diff_density_max 0.209
_refine_diff_density_min -0.192
_refine_diff_density_rms 0.046
_refine_ls_extinction_coef 0.014(2)
_refine_ls_extinction_expression Fc^*^=kFc[1+0.001xFc^2^\l^3^/sin(2\q)]^-1/4^
_refine_ls_extinction_method 'SHELXL-2018/3 (Sheldrick 2018)'
_refine_ls_goodness_of_fit_ref 1.022
_refine_ls_hydrogen_treatment constr
_refine_ls_matrix_type full
_refine_ls_number_parameters 184
_refine_ls_number_reflns 2515
_refine_ls_number_restraints 0
_refine_ls_restrained_S_all 1.022
_refine_ls_R_factor_all 0.0695
_refine_ls_R_factor_gt 0.0457
_refine_ls_shift/su_max 0.000
_refine_ls_shift/su_mean 0.000
_refine_ls_structure_factor_coef Fsqd
_refine_ls_weighting_details 'w=1/[\s^2^(Fo^2^)+(0.0646P)^2^+0.0978P] where P=(Fo^2^+2Fc^2^)/3'
_refine_ls_weighting_scheme calc
_refine_ls_wR_factor_gt 0.1190
_refine_ls_wR_factor_ref 0.1360
_reflns_Friedel_coverage 0.000
_reflns_number_gt 1801
_reflns_number_total 2515
_reflns_threshold_expression 'I > 2\s(I)'
_cod_data_source_file um5041sup1.cif
_cod_data_source_block monohydrate
_cod_original_sg_symbol_H-M 'P 21/c'
_cod_database_code 2108619
_publcif_datablock.id {b6ef982a-b86a-4f90-9861-ccf2d7492dd8}

_shelx_shelxl_version_number 2018/3
_shelx_space_group_comment
;
The symmetry employed for this shelxl refinement is uniquely defined
by the following loop, which should always be used as a source of
symmetry information in preference to the above space-group names.
They are only intended as comments.
;
_shelx_estimated_absorpt_t_min 0.953
_shelx_estimated_absorpt_t_max 0.983

loop_
_space_group_symop_operation_xyz
'x, y, z'
'-x, y+1/2, -z+1/2'
'-x, -y, -z'
'x, -y-1/2, z-1/2'

loop_
_atom_site_label
_atom_site_type_symbol
_atom_site_fract_x
_atom_site_fract_y
_atom_site_fract_z
_atom_site_U_iso_or_equiv
_atom_site_adp_type
_atom_site_occupancy
_atom_site_site_symmetry_order
_atom_site_calc_flag
_atom_site_refinement_flags_posn
_atom_site_refinement_flags_adp
_atom_site_refinement_flags_occupancy
_atom_site_disorder_assembly
_atom_site_disorder_group
N1 N 0.79690(16) 0.54433(14) 0.30729(11) 0.0365(4) Uani 1 1 d . . . . .
H1A H 0.864554 0.598419 0.320381 0.055 Uiso 1 1 calc R U . . .
H1B H 0.743799 0.567300 0.252578 0.055 Uiso 1 1 calc R U . . .
H1C H 0.831739 0.470171 0.297886 0.055 Uiso 1 1 calc R U . . .
N2 N 0.81872(17) 0.57151(15) 0.85960(11) 0.0399(4) Uani 1 1 d . . . . .
H2A H 0.875189 0.507294 0.867205 0.060 Uiso 1 1 calc R U . . .
H2B H 0.768693 0.574422 0.910275 0.060 Uiso 1 1 calc R U . . .
H2C H 0.867166 0.640567 0.858141 0.060 Uiso 1 1 calc R U . . .
O1 O 0.39717(15) 0.35598(14) -0.17397(9) 0.0518(4) Uani 1 1 d . . . . .
O2 O 0.28756(14) 0.37527(13) -0.03982(10) 0.0458(4) Uani 1 1 d . . . . .
O3 O 0.89483(14) 0.29767(13) 0.26860(10) 0.0458(4) Uani 1 1 d . . . . .
O4 O 0.99995(13) 0.23208(12) 0.14114(10) 0.0430(4) Uani 1 1 d . . . . .
O5 O 0.97146(14) 0.89919(13) 0.63201(11) 0.0526(4) Uani 1 1 d . . . . .
H5C H 0.890775 0.883743 0.605282 0.063 Uiso 1 1 d R U . . .
H5D H 1.004525 0.834303 0.660662 0.063 Uiso 1 1 d R U . . .
C1 C 0.3927(2) 0.35649(17) -0.08193(14) 0.0349(5) Uani 1 1 d . . . . .
C2 C 0.8971(2) 0.27269(17) 0.17855(15) 0.0343(5) Uani 1 1 d . . . . .
C3 C 0.52488(19) 0.33143(16) -0.01584(13) 0.0302(5) Uani 1 1 d . . . . .
C4 C 0.6468(2) 0.31181(16) -0.05503(14) 0.0345(5) Uani 1 1 d . . . . .
H4 H 0.647926 0.311536 -0.123710 0.041 Uiso 1 1 calc R U . . .
C5 C 0.7668(2) 0.29263(17) 0.00693(14) 0.0351(5) Uani 1 1 d . . . . .
H5 H 0.848015 0.279676 -0.020475 0.042 Uiso 1 1 calc R U . . .
C6 C 0.76748(19) 0.29249(15) 0.10928(13) 0.0298(4) Uani 1 1 d . . . . .
C7 C 0.6460(2) 0.30956(19) 0.14847(14) 0.0376(5) Uani 1 1 d . . . . .
H7 H 0.644568 0.308502 0.217117 0.045 Uiso 1 1 calc R U . . .
C8 C 0.5260(2) 0.32830(19) 0.08613(14) 0.0389(5) Uani 1 1 d . . . . .
H8 H 0.444462 0.338983 0.113590 0.047 Uiso 1 1 calc R U . . .
C9 C 0.7148(2) 0.53949(19) 0.39211(13) 0.0396(5) Uani 1 1 d . . . . .
H9A H 0.658865 0.465701 0.386524 0.048 Uiso 1 1 calc R U . . .
H9B H 0.653886 0.609977 0.388674 0.048 Uiso 1 1 calc R U . . .
C10 C 0.8010(2) 0.53936(18) 0.49115(13) 0.0386(5) Uani 1 1 d . . . . .
H10A H 0.858855 0.611978 0.495999 0.046 Uiso 1 1 calc R U . . .
H10B H 0.860135 0.467597 0.495353 0.046 Uiso 1 1 calc R U . . .
C11 C 0.7166(2) 0.53799(18) 0.57810(14) 0.0381(5) Uani 1 1 d . . . . .
H11A H 0.651659 0.605530 0.571052 0.046 Uiso 1 1 calc R U . . .
H11B H 0.665278 0.461642 0.577250 0.046 Uiso 1 1 calc R U . . .
C12 C 0.8061(2) 0.54981(19) 0.67682(14) 0.0407(5) Uani 1 1 d . . . . .
H12A H 0.866434 0.478988 0.685436 0.049 Uiso 1 1 calc R U . . .
H12B H 0.862777 0.622696 0.674983 0.049 Uiso 1 1 calc R U . . .
C13 C 0.7269(2) 0.5585(2) 0.76455(14) 0.0423(5) Uani 1 1 d . . . . .
H13A H 0.666025 0.628942 0.756225 0.051 Uiso 1 1 calc R U . . .
H13B H 0.671347 0.485141 0.767556 0.051 Uiso 1 1 calc R U . . .

loop_
_atom_site_aniso_label
_atom_site_aniso_U_11
_atom_site_aniso_U_22
_atom_site_aniso_U_33
_atom_site_aniso_U_23
_atom_site_aniso_U_13
_atom_site_aniso_U_12
N1 0.0375(9) 0.0389(9) 0.0316(9) 0.0006(7) -0.0015(7) 0.0017(8)
N2 0.0418(10) 0.0420(10) 0.0362(10) 0.0004(8) 0.0049(8) 0.0026(8)
O1 0.0554(10) 0.0666(10) 0.0298(8) 0.0010(7) -0.0095(7) 0.0121(8)
O2 0.0334(8) 0.0625(10) 0.0389(8) -0.0074(7) -0.0073(6) 0.0047(7)
O3 0.0443(9) 0.0529(9) 0.0365(8) -0.0068(7) -0.0105(6) 0.0097(7)
O4 0.0329(8) 0.0435(8) 0.0516(9) 0.0001(7) 0.0005(7) 0.0082(7)
O5 0.0385(9) 0.0540(9) 0.0610(10) 0.0129(8) -0.0119(7) -0.0073(7)
C1 0.0423(12) 0.0290(10) 0.0308(11) -0.0022(9) -0.0071(9) 0.0007(9)
C2 0.0351(12) 0.0281(10) 0.0381(12) 0.0022(9) -0.0019(9) -0.0001(9)
C3 0.0368(11) 0.0255(10) 0.0267(10) -0.0008(8) -0.0030(8) -0.0002(8)
C4 0.0443(12) 0.0346(11) 0.0244(10) 0.0013(9) 0.0032(8) 0.0010(9)
C5 0.0341(11) 0.0355(11) 0.0366(11) 0.0009(9) 0.0074(9) 0.0014(9)
C6 0.0330(11) 0.0245(9) 0.0308(11) 0.0007(8) -0.0012(8) 0.0008(8)
C7 0.0384(12) 0.0493(12) 0.0242(10) -0.0009(9) 0.0006(8) 0.0037(10)
C8 0.0308(11) 0.0543(13) 0.0311(11) -0.0023(10) 0.0014(8) 0.0051(10)
C9 0.0371(11) 0.0449(12) 0.0364(11) 0.0039(10) 0.0020(9) 0.0042(10)
C10 0.0405(12) 0.0401(12) 0.0346(11) 0.0010(9) 0.0022(9) -0.0010(9)
C11 0.0413(12) 0.0344(11) 0.0384(11) 0.0036(9) 0.0034(9) 0.0033(9)
C12 0.0417(12) 0.0432(12) 0.0368(12) -0.0011(10) 0.0028(9) 0.0026(10)
C13 0.0403(12) 0.0515(13) 0.0344(11) 0.0051(10) 0.0010(9) 0.0022(10)

loop_
_atom_type_symbol
_atom_type_description
_atom_type_scat_dispersion_real
_atom_type_scat_dispersion_imag
_atom_type_scat_source
C C 0.0033 0.0016 'International Tables Vol C Tables 4.2.6.8 and 6.1.1.4'
H H 0.0000 0.0000 'International Tables Vol C Tables 4.2.6.8 and 6.1.1.4'
N N 0.0061 0.0033 'International Tables Vol C Tables 4.2.6.8 and 6.1.1.4'
O O 0.0106 0.0060 'International Tables Vol C Tables 4.2.6.8 and 6.1.1.4'

loop_
_geom_angle_atom_site_label_1
_geom_angle_atom_site_label_2
_geom_angle_atom_site_label_3
_geom_angle
_geom_angle_site_symmetry_1
_geom_angle_site_symmetry_3
_geom_angle_publ_flag
C9 N1 H1A 109.5 . . ?
C9 N1 H1B 109.5 . . ?
H1A N1 H1B 109.5 . . ?
C9 N1 H1C 109.5 . . ?
H1A N1 H1C 109.5 . . ?
H1B N1 H1C 109.5 . . ?
C13 N2 H2A 109.5 . . ?
C13 N2 H2B 109.5 . . ?
H2A N2 H2B 109.5 . . ?
C13 N2 H2C 109.5 . . ?
H2A N2 H2C 109.5 . . ?
H2B N2 H2C 109.5 . . ?
H5C O5 H5D 108.6 . . ?
O1 C1 O2 125.40(18) . . ?
O1 C1 C3 117.29(18) . . ?
O2 C1 C3 117.31(17) . . ?
O3 C2 O4 124.92(18) . . ?
O3 C2 C6 117.62(17) . . ?
O4 C2 C6 117.45(17) . . ?
C8 C3 C4 118.28(17) . . ?
C8 C3 C1 120.02(17) . . ?
C4 C3 C1 121.69(17) . . ?
C5 C4 C3 120.63(17) . . ?
C5 C4 H4 119.7 . . ?
C3 C4 H4 119.7 . . ?
C4 C5 C6 120.66(17) . . ?
C4 C5 H5 119.7 . . ?
C6 C5 H5 119.7 . . ?
C7 C6 C5 118.87(18) . . ?
C7 C6 C2 119.38(17) . . ?
C5 C6 C2 121.74(17) . . ?
C6 C7 C8 120.26(18) . . ?
C6 C7 H7 119.9 . . ?
C8 C7 H7 119.9 . . ?
C3 C8 C7 121.27(18) . . ?
C3 C8 H8 119.4 . . ?
C7 C8 H8 119.4 . . ?
N1 C9 C10 112.89(16) . . ?
N1 C9 H9A 109.0 . . ?
C10 C9 H9A 109.0 . . ?
N1 C9 H9B 109.0 . . ?
C10 C9 H9B 109.0 . . ?
H9A C9 H9B 107.8 . . ?
C9 C10 C11 112.82(17) . . ?
C9 C10 H10A 109.0 . . ?
C11 C10 H10A 109.0 . . ?
C9 C10 H10B 109.0 . . ?
C11 C10 H10B 109.0 . . ?
H10A C10 H10B 107.8 . . ?
C12 C11 C10 111.49(17) . . ?
C12 C11 H11A 109.3 . . ?
C10 C11 H11A 109.3 . . ?
C12 C11 H11B 109.3 . . ?
C10 C11 H11B 109.3 . . ?
H11A C11 H11B 108.0 . . ?
C13 C12 C11 113.57(17) . . ?
C13 C12 H12A 108.9 . . ?
C11 C12 H12A 108.9 . . ?
C13 C12 H12B 108.9 . . ?
C11 C12 H12B 108.9 . . ?
H12A C12 H12B 107.7 . . ?
N2 C13 C12 111.74(17) . . ?
N2 C13 H13A 109.3 . . ?
C12 C13 H13A 109.3 . . ?
N2 C13 H13B 109.3 . . ?
C12 C13 H13B 109.3 . . ?
H13A C13 H13B 107.9 . . ?

loop_
_geom_bond_atom_site_label_1
_geom_bond_atom_site_label_2
_geom_bond_distance
_geom_bond_site_symmetry_2
_geom_bond_publ_flag
N1 C9 1.479(2) . ?
N1 H1A 0.8900 . ?
N1 H1B 0.8900 . ?
N1 H1C 0.8900 . ?
N2 C13 1.488(2) . ?
N2 H2A 0.8900 . ?
N2 H2B 0.8900 . ?
N2 H2C 0.8900 . ?
O1 C1 1.250(2) . ?
O2 C1 1.255(2) . ?
O3 C2 1.250(2) . ?
O4 C2 1.263(2) . ?
O5 H5C 0.8500 . ?
O5 H5D 0.8501 . ?
C1 C3 1.514(3) . ?
C2 C6 1.507(3) . ?
C3 C8 1.378(3) . ?
C3 C4 1.384(2) . ?
C4 C5 1.382(3) . ?
C4 H4 0.9300 . ?
C5 C6 1.383(2) . ?
C5 H5 0.9300 . ?
C6 C7 1.376(3) . ?
C7 C8 1.384(3) . ?
C7 H7 0.9300 . ?
C8 H8 0.9300 . ?
C9 C10 1.499(3) . ?
C9 H9A 0.9700 . ?
C9 H9B 0.9700 . ?
C10 C11 1.517(3) . ?
C10 H10A 0.9700 . ?
C10 H10B 0.9700 . ?
C11 C12 1.516(3) . ?
C11 H11A 0.9700 . ?
C11 H11B 0.9700 . ?
C12 C13 1.497(3) . ?
C12 H12A 0.9700 . ?
C12 H12B 0.9700 . ?
C13 H13A 0.9700 . ?
C13 H13B 0.9700 . ?

loop_
_geom_torsion_atom_site_label_1
_geom_torsion_atom_site_label_2
_geom_torsion_atom_site_label_3
_geom_torsion_atom_site_label_4
_geom_torsion
_geom_torsion_site_symmetry_1
_geom_torsion_site_symmetry_2
_geom_torsion_site_symmetry_3
_geom_torsion_site_symmetry_4
_geom_torsion_publ_flag
O1 C1 C3 C8 -178.70(18) . . . . ?
O2 C1 C3 C8 0.9(3) . . . . ?
O1 C1 C3 C4 1.6(3) . . . . ?
O2 C1 C3 C4 -178.82(17) . . . . ?
C8 C3 C4 C5 -1.6(3) . . . . ?
C1 C3 C4 C5 178.13(17) . . . . ?
C3 C4 C5 C6 0.1(3) . . . . ?
C4 C5 C6 C7 1.2(3) . . . . ?
C4 C5 C6 C2 -179.56(17) . . . . ?
O3 C2 C6 C7 -14.5(3) . . . . ?
O4 C2 C6 C7 165.48(17) . . . . ?
O3 C2 C6 C5 166.22(17) . . . . ?
O4 C2 C6 C5 -13.8(3) . . . . ?
C5 C6 C7 C8 -0.9(3) . . . . ?
C2 C6 C7 C8 179.78(18) . . . . ?
C4 C3 C8 C7 1.8(3) . . . . ?
C1 C3 C8 C7 -177.89(18) . . . . ?
C6 C7 C8 C3 -0.6(3) . . . . ?
N1 C9 C10 C11 178.40(16) . . . . ?
C9 C10 C11 C12 -174.74(17) . . . . ?
C10 C11 C12 C13 175.64(17) . . . . ?
C11 C12 C13 N2 -179.31(16) . . . . ?

_cod_database_fobs_code 2108619
